data_4075912
loop_
_publ_author_name
'Galakhov, Mikhail V.'
'G\'omez, Manuel'
'G\'omez-Sal, Pilar'
'Velasco, Patricia'

_publ_section_title
;
 Alkylation, Insertion of Isocyanides, and Intramolecular Rearrangement
 Processes in Azatantalacyclopentene Complexes. X-ray Crystal Structure of
 [TaCp*Me2(CHCHCMe2NAr-\k2C,N)] (Cp* = \h5-C5Me5; Ar =
 2,6-Me2C6H3)&#x00A7;
;
_journal_issue 14
_journal_name_full Organometallics
_journal_page_first 3552
_journal_paper_doi 10.1021/om050289z
_journal_volume 24
_journal_year 2005
_chemical_absolute_configuration unk
_chemical_compound_source 'synthesis as described'
_chemical_formula_moiety 'C25 H38 N1 Ta1'
_chemical_formula_sum 'C25 H38 N Ta'
_chemical_formula_weight 533.51
_chemical_name_systematic
;
 ?
;
_space_group_IT_number 19
_symmetry_cell_setting orthorhombic
_symmetry_Int_Tables_number 19
_symmetry_space_group_name_Hall 'P 2ac 2ab'
_symmetry_space_group_name_H-M 'P 21 21 21'
_atom_sites_solution_hydrogens geom
_atom_sites_solution_primary direct
_atom_sites_solution_secondary difmap
_audit_conform_dict_location ftp://ftp.iucr.org/pub/cif_core.dic
_audit_conform_dict_name cif_core.dic
_audit_conform_dict_version 2.2
_audit_creation_date 2004-12-13T13:26:27-00:00
_audit_creation_method 'WinGX routine CIF_UPDATE'
_cell_angle_alpha 90
_cell_angle_beta 90
_cell_angle_gamma 90
_cell_formula_units_Z 4
_cell_length_a 8.3124(10)
_cell_length_b 10.5190(7)
_cell_length_c 26.0587(18)
_cell_measurement_reflns_used 262
_cell_measurement_temperature 200(2)
_cell_measurement_theta_max 21.962
_cell_measurement_theta_min 3.091
_cell_measurement_wavelength 0.71073
_cell_volume 2278.5(4)
_computing_cell_refinement 'Dirax/lsq (Duisenberg & Schreurs, 1989-2000)'
_computing_data_collection 'Collect (Nonius BV, 1997-2000)'
_computing_data_reduction 'EvalCCD (Duisenberg & Schreurs 1990-2000)'
_computing_molecular_graphics 'Ortep-3 for Windows (Farrugia, 1997)'
_computing_publication_material 'WinGX publication routines (Farrugia, 1999)'
_computing_structure_refinement 'SHELXL-97 (Sheldrick, 1997)'
_computing_structure_solution 'SHELXS-97 (Sheldrick, 1997)'
_diffrn_ambient_temperature 200(2)
_diffrn_detector 'CCD plate'
_diffrn_measured_fraction_theta_full 0.988
_diffrn_measured_fraction_theta_max 0.988
_diffrn_measurement_device '95mm CCD camera on \k-goniostat'
_diffrn_measurement_device_type KappaCCD
_diffrn_measurement_method 'CCD rotation images, thick slices'
_diffrn_orient_matrix_type X=UH
_diffrn_orient_matrix_UB_11 0.01
_diffrn_orient_matrix_UB_12 0
_diffrn_orient_matrix_UB_13 0
_diffrn_orient_matrix_UB_21 0
_diffrn_orient_matrix_UB_22 0.01
_diffrn_orient_matrix_UB_23 0
_diffrn_orient_matrix_UB_31 0
_diffrn_orient_matrix_UB_32 0
_diffrn_orient_matrix_UB_33 0.01
_diffrn_radiation_monochromator graphite
_diffrn_radiation_probe x-ray
_diffrn_radiation_type MoK\a
_diffrn_radiation_wavelength 0.71073
_diffrn_reflns_av_R_equivalents 0.0662
_diffrn_reflns_av_unetI/netI 0.0764
_diffrn_reflns_limit_h_max 10
_diffrn_reflns_limit_h_min -4
_diffrn_reflns_limit_k_max 13
_diffrn_reflns_limit_k_min -13
_diffrn_reflns_limit_l_max 33
_diffrn_reflns_limit_l_min -31
_diffrn_reflns_number 10010
_diffrn_reflns_reduction_process
;
 Scaled and merged with SORTAV
 R.H. Blessing, (1987) Cryst. Rev. 1, 3-58
 R.H. Blessing, (1989) J. Appl. Cryst. 22, 396-397
;
_diffrn_reflns_theta_full 27.52
_diffrn_reflns_theta_max 27.52
_diffrn_reflns_theta_min 5.01
_diffrn_source 'Enraf Nonius FR590'
_exptl_absorpt_coefficient_mu 4.833
_exptl_absorpt_correction_T_max 1.284
_exptl_absorpt_correction_T_min 0.821
_exptl_absorpt_correction_type multi-scan
_exptl_absorpt_process_details
;
 R.H. Blessing, Acta Cryst. (1995), A51, 33-38
;
_exptl_crystal_colour yellow
_exptl_crystal_density_diffrn 1.555
_exptl_crystal_density_method 'not measured'
_exptl_crystal_description prism
_exptl_crystal_F_000 1072
_exptl_crystal_size_max 0.35
_exptl_crystal_size_mid 0.2
_exptl_crystal_size_min 0.2
_refine_diff_density_max 0.807
_refine_diff_density_min -1.032
_refine_diff_density_rms 0.131
_refine_ls_abs_structure_details 'Flack H D (1983), Acta Cryst. A39, 876-881'
_refine_ls_abs_structure_Flack -0.026(14)
_refine_ls_extinction_method none
_refine_ls_goodness_of_fit_ref 1.036
_refine_ls_hydrogen_treatment mixed
_refine_ls_matrix_type full
_refine_ls_number_parameters 252
_refine_ls_number_reflns 5155
_refine_ls_number_restraints 0
_refine_ls_restrained_S_all 1.036
_refine_ls_R_factor_all 0.0454
_refine_ls_R_factor_gt 0.0351
_refine_ls_shift/su_max 0.006
_refine_ls_shift/su_mean 0.001
_refine_ls_structure_factor_coef Fsqd
_refine_ls_weighting_details 'calc w=1/[\s^2^(Fo^2^)+(0.0000P)^2^+2.4546P] where P=(Fo^2^+2Fc^2^)/3'
_refine_ls_weighting_scheme calc
_refine_ls_wR_factor_gt 0.0644
_refine_ls_wR_factor_ref 0.067
_reflns_number_gt 4588
_reflns_number_total 5155
_reflns_threshold_expression >2sigma(I)
_cod_data_source_file om050289zsi20050422_091540.cif
_cod_data_source_block import
_cod_database_code 4075912

loop_
_symmetry_equiv_pos_as_xyz
'x, y, z'
'-x+1/2, -y, z+1/2'
'x+1/2, -y+1/2, -z'
'-x, y+1/2, -z+1/2'

loop_
_atom_site_label
_atom_site_type_symbol
_atom_site_fract_x
_atom_site_fract_y
_atom_site_fract_z
_atom_site_U_iso_or_equiv
_atom_site_adp_type
_atom_site_occupancy
_atom_site_symmetry_multiplicity
_atom_site_calc_flag
_atom_site_refinement_flags
Ta1 Ta 0.26323(3) 0.90167(2) 0.860468(8) 0.01768(6) Uani 1 1 d .
N1 N 0.2081(5) 1.0580(4) 0.90244(17) 0.0188(11) Uani 1 1 d .
C1 C 0.1632(9) 1.0096(6) 0.7949(2) 0.0341(16) Uani 1 1 d .
H1A H 0.0751 0.9631 0.7802 0.051 Uiso 1 1 calc R
H1B H 0.2453 1.0215 0.7695 0.051 Uiso 1 1 calc R
H1C H 0.1258 1.0909 0.8066 0.051 Uiso 1 1 calc R
C2 C 0.4834(8) 0.9290(6) 0.8143(3) 0.0381(18) Uani 1 1 d .
H2A H 0.4552 0.9344 0.7786 0.057 Uiso 1 1 calc R
H2B H 0.5547 0.8584 0.8195 0.057 Uiso 1 1 calc R
H2C H 0.5358 1.0062 0.8246 0.057 Uiso 1 1 calc R
C3 C 0.2521(8) 0.6819(5) 0.8920(2) 0.0281(13) Uani 1 1 d .
C4 C 0.0918(7) 0.7251(6) 0.8811(2) 0.0233(13) Uani 1 1 d .
C5 C 0.0799(7) 0.7391(6) 0.8269(2) 0.0231(13) Uani 1 1 d .
C6 C 0.2315(8) 0.7048(5) 0.8054(2) 0.0283(13) Uani 1 1 d .
C7 C 0.3368(7) 0.6725(5) 0.8453(3) 0.0290(15) Uani 1 1 d .
C8 C 0.4461(6) 0.9048(7) 0.9205(3) 0.0287(13) Uani 1 1 d .
C9 C 0.4197(8) 0.9837(7) 0.9587(3) 0.0305(15) Uani 1 1 d .
C10 C 0.2773(7) 1.0711(5) 0.9567(2) 0.0273(13) Uani 1 1 d .
C11 C 0.1107(7) 1.1646(5) 0.8877(2) 0.0221(13) Uani 1 1 d .
C12 C 0.1827(8) 1.2712(6) 0.8644(3) 0.0320(15) Uani 1 1 d .
C13 C 0.0895(9) 1.3765(6) 0.8515(3) 0.0383(17) Uani 1 1 d .
H13 H 0.1383 1.4464 0.8362 0.046 Uiso 1 1 calc R
C14 C -0.0730(8) 1.3793(6) 0.8610(3) 0.0461(18) Uani 1 1 d .
H14 H -0.1327 1.4521 0.8541 0.055 Uiso 1 1 calc R
C15 C -0.1464(8) 1.2719(7) 0.8810(3) 0.0386(17) Uani 1 1 d .
H15 H -0.2574 1.2718 0.8854 0.046 Uiso 1 1 calc R
C16 C -0.0586(7) 1.1638(6) 0.8947(3) 0.0285(14) Uani 1 1 d .
C17 C 0.3617(8) 1.2737(7) 0.8500(3) 0.043(2) Uani 1 1 d .
H17A H 0.4115 1.1957 0.8606 0.064 Uiso 1 1 calc R
H17B H 0.4131 1.3439 0.8669 0.064 Uiso 1 1 calc R
H17C H 0.3723 1.2831 0.8135 0.064 Uiso 1 1 calc R
C18 C -0.1480(7) 1.0493(6) 0.9123(3) 0.0383(17) Uani 1 1 d .
H18A H -0.0731 0.9823 0.9198 0.057 Uiso 1 1 calc R
H18B H -0.2204 1.022 0.8858 0.057 Uiso 1 1 calc R
H18C H -0.2081 1.0697 0.9427 0.057 Uiso 1 1 calc R
C19 C 0.1534(8) 1.0290(7) 0.9969(2) 0.0388(17) Uani 1 1 d .
H19A H 0.0616 1.0843 0.9956 0.058 Uiso 1 1 calc R
H19B H 0.2009 1.0331 1.0305 0.058 Uiso 1 1 calc R
H19C H 0.1202 0.9433 0.9899 0.058 Uiso 1 1 calc R
C20 C 0.3327(9) 1.2056(7) 0.9701(3) 0.0479(19) Uani 1 1 d .
H20A H 0.2426 1.2625 0.9686 0.072 Uiso 1 1 calc R
H20B H 0.4131 1.2325 0.946 0.072 Uiso 1 1 calc R
H20C H 0.3772 1.2063 1.0041 0.072 Uiso 1 1 calc R
C31 C 0.3071(10) 0.6357(7) 0.9439(3) 0.059(2) Uani 1 1 d .
H31A H 0.2263 0.6549 0.9691 0.089 Uiso 1 1 calc R
H31B H 0.4058 0.6772 0.953 0.089 Uiso 1 1 calc R
H31C H 0.3239 0.5454 0.9427 0.089 Uiso 1 1 calc R
C41 C -0.0462(8) 0.7225(7) 0.9176(3) 0.0410(18) Uani 1 1 d .
H41A H -0.1403 0.7558 0.901 0.061 Uiso 1 1 calc R
H41B H -0.0211 0.7735 0.9471 0.061 Uiso 1 1 calc R
H41C H -0.066 0.6365 0.9282 0.061 Uiso 1 1 calc R
C51 C -0.0703(8) 0.7673(7) 0.7980(3) 0.0384(17) Uani 1 1 d .
H51A H -0.1547 0.788 0.8217 0.058 Uiso 1 1 calc R
H51B H -0.1008 0.6941 0.7782 0.058 Uiso 1 1 calc R
H51C H -0.0522 0.838 0.7754 0.058 Uiso 1 1 calc R
C61 C 0.2664(10) 0.6976(6) 0.7483(2) 0.0446(17) Uani 1 1 d .
H61A H 0.376 0.672 0.7432 0.067 Uiso 1 1 calc R
H61B H 0.2494 0.7796 0.7331 0.067 Uiso 1 1 calc R
H61C H 0.1958 0.6367 0.7327 0.067 Uiso 1 1 calc R
C71 C 0.5068(7) 0.6234(7) 0.8402(4) 0.060(3) Uani 1 1 d .
H71A H 0.5383 0.6252 0.8048 0.09 Uiso 1 1 calc R
H71B H 0.512 0.5377 0.8527 0.09 Uiso 1 1 calc R
H71C H 0.5781 0.6762 0.8599 0.09 Uiso 1 1 calc R
H9 H 0.491(7) 0.991(5) 0.986(2) 0.021(15) Uiso 1 1 d .
H8 H 0.529(6) 0.850(5) 0.926(2) 0.019(16) Uiso 1 1 d .

loop_
_atom_site_aniso_label
_atom_site_aniso_U_11
_atom_site_aniso_U_22
_atom_site_aniso_U_33
_atom_site_aniso_U_23
_atom_site_aniso_U_13
_atom_site_aniso_U_12
Ta1 0.01868(9) 0.01744(10) 0.01693(9) 0.00168(11) 0.00061(12) -0.00225(11)
N1 0.019(2) 0.021(2) 0.016(2) -0.0049(18) 0.001(2) -0.0028(18)
C1 0.059(4) 0.028(3) 0.015(3) 0.000(3) -0.011(3) 0.007(3)
C2 0.040(4) 0.036(4) 0.038(4) 0.000(3) 0.023(3) -0.007(3)
C3 0.029(3) 0.018(3) 0.037(3) 0.007(2) -0.009(4) -0.002(3)
C4 0.021(3) 0.028(3) 0.021(3) -0.004(3) 0.007(3) -0.007(3)
C5 0.025(3) 0.022(3) 0.023(3) -0.004(3) 0.003(3) -0.002(2)
C6 0.035(3) 0.021(3) 0.030(3) -0.009(3) 0.003(3) -0.008(3)
C7 0.021(3) 0.013(3) 0.053(4) 0.003(3) -0.002(3) 0.002(2)
C8 0.020(3) 0.028(3) 0.038(4) 0.004(4) -0.008(3) 0.001(3)
C9 0.025(3) 0.039(4) 0.028(4) 0.003(3) -0.010(3) -0.008(3)
C10 0.030(3) 0.034(3) 0.018(3) -0.005(2) -0.008(3) -0.010(3)
C11 0.028(3) 0.022(3) 0.016(3) -0.007(3) -0.007(3) -0.001(2)
C12 0.044(3) 0.024(3) 0.028(4) -0.003(3) -0.006(4) -0.002(3)
C13 0.067(4) 0.013(3) 0.035(4) 0.004(3) -0.004(4) -0.002(3)
C14 0.062(4) 0.035(4) 0.042(4) -0.009(4) -0.021(4) 0.024(3)
C15 0.042(4) 0.041(4) 0.033(4) -0.018(3) -0.006(3) 0.014(3)
C16 0.023(3) 0.038(4) 0.025(3) -0.007(3) -0.001(3) -0.002(3)
C17 0.050(4) 0.026(4) 0.052(6) -0.002(4) 0.019(4) -0.015(3)
C18 0.028(3) 0.046(4) 0.041(4) -0.013(4) 0.004(3) -0.006(3)
C19 0.044(4) 0.048(5) 0.024(3) -0.009(3) 0.005(3) 0.003(3)
C20 0.069(5) 0.040(4) 0.035(4) -0.008(4) -0.015(4) -0.013(4)
C31 0.067(5) 0.055(5) 0.057(5) 0.035(4) -0.030(4) -0.021(4)
C41 0.053(4) 0.033(4) 0.036(4) -0.003(4) 0.017(4) -0.019(3)
C51 0.033(3) 0.053(5) 0.029(4) -0.013(4) -0.009(3) -0.004(3)
C61 0.055(4) 0.042(4) 0.036(3) -0.020(3) 0.017(4) -0.005(4)
C71 0.025(3) 0.032(4) 0.122(8) -0.009(5) 0.007(4) 0.008(3)

loop_
_atom_type_symbol
_atom_type_description
_atom_type_scat_dispersion_real
_atom_type_scat_dispersion_imag
_atom_type_scat_source
C C 0.0033 0.0016 'International Tables Vol C Tables 4.2.6.8 and 6.1.1.4'
H H 0 0 'International Tables Vol C Tables 4.2.6.8 and 6.1.1.4'
N N 0.0061 0.0033 'International Tables Vol C Tables 4.2.6.8 and 6.1.1.4'
Ta Ta -0.7052 6.5227 'International Tables Vol C Tables 4.2.6.8 and 6.1.1.4'

loop_
_exptl_crystal_face_index_h
_exptl_crystal_face_index_k
_exptl_crystal_face_index_l
_exptl_crystal_face_perp_dist
0 1 -4 0.145
-1 -5 -18 0.14
-1 -12 -4 0.132
0 -1 4 0.15
1 7 14 0.139
1 16 -3 0.117
-4 -5 -14 0.234
1 1 4 0.22
7 1 11 0.187
-4 -1 -6 0.219

loop_
_geom_angle_atom_site_label_1
_geom_angle_atom_site_label_2
_geom_angle_atom_site_label_3
_geom_angle
N1 Ta1 C8 76.0(2)
N1 Ta1 C2 112.1(2)
C8 Ta1 C2 79.2(3)
N1 Ta1 C1 85.1(2)
C8 Ta1 C1 143.9(3)
C2 Ta1 C1 79.8(3)
N1 Ta1 C4 111.86(19)
C8 Ta1 C4 105.3(2)
C2 Ta1 C4 135.6(2)
C1 Ta1 C4 110.3(2)
N1 Ta1 C5 128.14(19)
C8 Ta1 C5 134.4(2)
C2 Ta1 C5 114.3(2)
C1 Ta1 C5 81.3(2)
C4 Ta1 C5 34.10(19)
N1 Ta1 C3 125.09(19)
C8 Ta1 C3 78.5(2)
C2 Ta1 C3 109.6(2)
C1 Ta1 C3 136.6(2)
C4 Ta1 C3 34.4(2)
C5 Ta1 C3 55.9(2)
N1 Ta1 C7 156.4(2)
C8 Ta1 C7 87.6(2)
C2 Ta1 C7 80.7(2)
C1 Ta1 C7 117.4(2)
C4 Ta1 C7 55.87(19)
C5 Ta1 C7 55.06(19)
C3 Ta1 C7 32.9(2)
N1 Ta1 C6 160.9(2)
C8 Ta1 C6 119.4(2)
C2 Ta1 C6 83.3(2)
C1 Ta1 C6 86.7(2)
C4 Ta1 C6 55.45(19)
C5 Ta1 C6 33.2(2)
C3 Ta1 C6 54.26(19)
C7 Ta1 C6 32.20(19)
C11 N1 C10 112.9(4)
C11 N1 Ta1 128.0(3)
C10 N1 Ta1 119.0(3)
C7 C3 C4 108.4(5)
C7 C3 C31 126.9(6)
C4 C3 C31 124.0(6)
C7 C3 Ta1 76.0(3)
C4 C3 Ta1 70.8(3)
C31 C3 Ta1 126.3(4)
C5 C4 C3 107.1(5)
C5 C4 C41 125.5(6)
C3 C4 C41 125.6(6)
C5 C4 Ta1 74.9(4)
C3 C4 Ta1 74.8(3)
C41 C4 Ta1 127.9(4)
C4 C5 C6 107.6(6)
C4 C5 C51 125.5(6)
C6 C5 C51 126.4(5)
C4 C5 Ta1 71.0(4)
C6 C5 Ta1 76.5(3)
C51 C5 Ta1 124.3(4)
C7 C6 C5 108.8(5)
C7 C6 C61 126.6(7)
C5 C6 C61 124.5(6)
C7 C6 Ta1 73.3(3)
C5 C6 Ta1 70.3(3)
C61 C6 Ta1 125.2(4)
C6 C7 C3 108.2(5)
C6 C7 C71 127.0(7)
C3 C7 C71 124.5(6)
C6 C7 Ta1 74.5(3)
C3 C7 Ta1 71.1(3)
C71 C7 Ta1 124.6(4)
C9 C8 Ta1 115.9(5)
C8 C9 C10 119.5(6)
C9 C10 C20 108.8(5)
C9 C10 N1 105.8(5)
C20 C10 N1 114.0(5)
C9 C10 C19 109.2(5)
C20 C10 C19 108.2(5)
N1 C10 C19 110.6(4)
C12 C11 C16 118.8(6)
C12 C11 N1 119.8(5)
C16 C11 N1 121.3(5)
C13 C12 C11 120.0(6)
C13 C12 C17 117.9(7)
C11 C12 C17 122.1(6)
C14 C13 C12 121.5(6)
C13 C14 C15 118.9(6)
C14 C15 C16 122.0(6)
C15 C16 C11 118.7(6)
C15 C16 C18 118.5(6)
C11 C16 C18 122.7(6)

loop_
_geom_bond_atom_site_label_1
_geom_bond_atom_site_label_2
_geom_bond_distance
Ta1 N1 2.028(4)
Ta1 C8 2.181(6)
Ta1 C2 2.209(6)
Ta1 C1 2.213(6)
Ta1 C4 2.402(6)
Ta1 C5 2.453(6)
Ta1 C3 2.455(5)
Ta1 C7 2.519(6)
Ta1 C6 2.534(5)
N1 C11 1.436(7)
N1 C10 1.533(7)
C3 C7 1.409(9)
C3 C4 1.436(9)
C3 C31 1.510(8)
C4 C5 1.424(8)
C4 C41 1.490(8)
C5 C6 1.425(9)
C5 C51 1.487(8)
C6 C7 1.401(8)
C6 C61 1.516(8)
C7 C71 1.510(8)
C8 C9 1.314(9)
C9 C10 1.499(9)
C10 C20 1.529(8)
C10 C19 1.535(8)
C11 C12 1.408(8)
C11 C16 1.419(8)
C12 C13 1.393(8)
C12 C17 1.534(9)
C13 C14 1.373(9)
C14 C15 1.386(10)
C15 C16 1.398(9)
C16 C18 1.488(9)
